data_7030483
loop_
_publ_author_name
'Barwiolek, Magdalena'
'Szlyk, Edward'
'Berg, Andrzej'
'Wojtczak, Andrzej'
'Muziol, Tadeusz'
'Jezierska, Julia'

_publ_section_title
;
 Structural studies of copper(ii) complexes with 2-(2-aminoethyl)pyridine
 derived Schiff bases and application as precursors of thin
 organic-inorganic layers.
;
_journal_issue 26
_journal_name_full 'Dalton transactions (Cambridge, England : 2003)'
_journal_page_first 9924
_journal_page_last 9933
_journal_paper_doi 10.1039/c4dt00654b
_journal_volume 43
_journal_year 2014
_chemical_formula_sum 'C24 H32 Cu N2 O3'
_chemical_formula_weight 460.06
_chemical_name_systematic
; 
 ? 
;
_space_group_IT_number 14
_symmetry_cell_setting monoclinic
_symmetry_space_group_name_Hall '-P 2ybc'
_symmetry_space_group_name_H-M 'P 1 21/c 1'
_atom_sites_solution_hydrogens geom
_atom_sites_solution_primary direct
_atom_sites_solution_secondary difmap
_audit_creation_method SHELXL-97
_cell_angle_alpha 90.00
_cell_angle_beta 105.196(12)
_cell_angle_gamma 90.00
_cell_formula_units_Z 4
_cell_length_a 17.296(2)
_cell_length_b 11.9783(9)
_cell_length_c 12.1930(11)
_cell_measurement_reflns_used 4232
_cell_measurement_temperature 293(2)
_cell_measurement_theta_max 28.0887
_cell_measurement_theta_min 2.0836
_cell_volume 2437.8(4)
_computing_cell_refinement 'Oxford Diffraction CrysAlis'
_computing_data_collection 'Oxford Diffraction CrysAlis'
_computing_data_reduction 'Oxford Diffraction CrysAlis'
_computing_molecular_graphics 'PLATON (Spek, 1990)'
_computing_publication_material 'CIFTAB (Sheldrick, 1997)'
_computing_structure_refinement 'SHELX-97 (Sheldrick, 1997)'
_computing_structure_solution 'SHELX-97 (Sheldrick, 1997)'
_diffrn_ambient_temperature 293(2)
_diffrn_detector_area_resol_mean 8.2564
_diffrn_measured_fraction_theta_full 1.000
_diffrn_measured_fraction_theta_max 0.905
_diffrn_measurement_device_type 'Oxford Sapphire CCD'
_diffrn_measurement_method \q/2\q
_diffrn_radiation_monochromator graphite
_diffrn_radiation_source 'fine-focus sealed tube'
_diffrn_radiation_type MoK\a
_diffrn_radiation_wavelength 0.71073
_diffrn_reflns_av_R_equivalents 0.0812
_diffrn_reflns_av_sigmaI/netI 0.1286
_diffrn_reflns_limit_h_max 20
_diffrn_reflns_limit_h_min -21
_diffrn_reflns_limit_k_max 13
_diffrn_reflns_limit_k_min -15
_diffrn_reflns_limit_l_max 16
_diffrn_reflns_limit_l_min -10
_diffrn_reflns_number 16433
_diffrn_reflns_theta_full 25.00
_diffrn_reflns_theta_max 28.16
_diffrn_reflns_theta_min 2.09
_diffrn_standards_decay_% 0
_diffrn_standards_interval_count 0
_diffrn_standards_interval_time 0
_diffrn_standards_number 0
_exptl_absorpt_coefficient_mu 0.921
_exptl_absorpt_correction_T_max 0.9577
_exptl_absorpt_correction_T_min 0.7354
_exptl_absorpt_correction_type analytical
_exptl_absorpt_process_details 'Oxford Diffraction CrysAlis'
_exptl_crystal_colour brown
_exptl_crystal_density_diffrn 1.253
_exptl_crystal_density_method 'not measured'
_exptl_crystal_description plate
_exptl_crystal_F_000 972
_exptl_crystal_size_max 0.36
_exptl_crystal_size_mid 0.34
_exptl_crystal_size_min 0.05
_refine_diff_density_max 0.537
_refine_diff_density_min -0.513
_refine_diff_density_rms 0.067
_refine_ls_extinction_method none
_refine_ls_goodness_of_fit_ref 0.849
_refine_ls_hydrogen_treatment constr
_refine_ls_matrix_type full
_refine_ls_number_parameters 298
_refine_ls_number_reflns 5400
_refine_ls_number_restraints 0
_refine_ls_restrained_S_all 0.849
_refine_ls_R_factor_all 0.1411
_refine_ls_R_factor_gt 0.0516
_refine_ls_shift/su_max 0.129
_refine_ls_shift/su_mean 0.006
_refine_ls_structure_factor_coef Fsqd
_refine_ls_weighting_details 'calc w=1/[\s^2^(Fo^2^)+(0.0559P)^2^+0.0000P] where P=(Fo^2^+2Fc^2^)/3'
_refine_ls_weighting_scheme calc
_refine_ls_wR_factor_gt 0.1022
_refine_ls_wR_factor_ref 0.1249
_reflns_number_gt 2468
_reflns_number_total 5400
_reflns_threshold_expression >2sigma(I)
_cod_data_source_file c4dt00654b1.cif
_cod_data_source_block e595a
_cod_depositor_comments
;
The following automatic conversions were performed:

'_symmetry_cell_setting' value 'Monoclinic' changed to 'monoclinic'
according to
/usr/data/users/saulius/crontab/automatic-downloads/rss-feeds/RSC/lib/dictionaries/cif_core.dic
dictionary named 'cif_core.dic' version 2.4.2 from 2011-04-26.

Automatic conversion script
Id: cif_fix_values 2281 2013-09-26 08:29:07Z andrius 

 Adding full bibliography for 7030482--7030483.cif.

The following automatic conversions were performed:

'_refine_ls_hydrogen_treatment' value 'constrained' was replaced with
the value 'constr' as specified in the replacement file
'src/cod-tools/trunk/data/replacement-values/replacement_values.lst'.

Automatic conversion script
Id: cif_fix_values 5376 2017-05-30 11:51:03Z andrius 
;
_cod_original_sg_symbol_H-M P2(1)/c
_cod_database_code 7030483

loop_
_symmetry_equiv_pos_as_xyz
'x, y, z'
'-x, y+1/2, -z+1/2'
'-x, -y, -z'
'x, -y-1/2, z-1/2'

loop_
_atom_site_label
_atom_site_type_symbol
_atom_site_fract_x
_atom_site_fract_y
_atom_site_fract_z
_atom_site_U_iso_or_equiv
_atom_site_adp_type
_atom_site_occupancy
_atom_site_symmetry_multiplicity
_atom_site_calc_flag
_atom_site_refinement_flags
_atom_site_disorder_assembly
_atom_site_disorder_group
Cu1 Cu 0.45184(3) -0.00870(3) 0.17566(3) 0.03954(16) Uani 1 1 d . . .
O1 O 0.34833(17) 0.03040(19) 0.0901(2) 0.0461(7) Uani 1 1 d . . .
C1 C 0.2955(3) -0.0359(3) 0.0270(3) 0.0396(10) Uani 1 1 d . . .
C2 C 0.2144(3) -0.0052(4) -0.0048(3) 0.0526(11) Uani 1 1 d . . .
C3 C 0.1599(3) -0.0797(4) -0.0671(3) 0.0659(14) Uani 1 1 d . . .
H3A H 0.1063 -0.0584 -0.0872 0.079 Uiso 1 1 calc R . .
C4 C 0.1783(3) -0.1840(4) -0.1023(3) 0.0618(13) Uani 1 1 d . A .
C5 C 0.2578(3) -0.2108(3) -0.0756(3) 0.0535(12) Uani 1 1 d . . .
H5A H 0.2729 -0.2786 -0.1010 0.064 Uiso 1 1 calc R . .
C6 C 0.3179(3) -0.1403(3) -0.0113(3) 0.0402(10) Uani 1 1 d . . .
C7 C 0.3987(3) -0.1757(3) 0.0087(3) 0.0395(10) Uani 1 1 d . . .
H7A H 0.4076 -0.2401 -0.0288 0.047 Uiso 1 1 calc R . .
N1 N 0.4606(2) -0.1285(2) 0.0727(2) 0.0399(8) Uani 1 1 d . . .
C8 C 0.5394(3) -0.1778(3) 0.0781(3) 0.0501(11) Uani 1 1 d . . .
H8A H 0.5645 -0.1370 0.0278 0.060 Uiso 1 1 calc R . .
H8B H 0.5324 -0.2545 0.0521 0.060 Uiso 1 1 calc R . .
C9 C 0.5934(3) -0.1747(3) 0.1974(3) 0.0494(11) Uani 1 1 d . . .
H9A H 0.5642 -0.2033 0.2494 0.059 Uiso 1 1 calc R . .
H9B H 0.6388 -0.2236 0.2017 0.059 Uiso 1 1 calc R . .
C10 C 0.6233(3) -0.0614(3) 0.2344(3) 0.0441(11) Uani 1 1 d . . .
C11 C 0.7042(3) -0.0381(4) 0.2749(3) 0.0576(12) Uani 1 1 d . . .
H11A H 0.7416 -0.0950 0.2798 0.069 Uiso 1 1 calc R . .
C12 C 0.7298(3) 0.0682(4) 0.3078(4) 0.0598(13) Uani 1 1 d . . .
H12A H 0.7840 0.0841 0.3351 0.072 Uiso 1 1 calc R . .
C13 C 0.6734(3) 0.1501(4) 0.2994(3) 0.0529(12) Uani 1 1 d . . .
H13A H 0.6888 0.2230 0.3208 0.063 Uiso 1 1 calc R . .
C14 C 0.5948(3) 0.1236(3) 0.2596(3) 0.0460(11) Uani 1 1 d . . .
H14A H 0.5569 0.1798 0.2539 0.055 Uiso 1 1 calc R . .
N2 N 0.5691(2) 0.0191(2) 0.2279(2) 0.0397(8) Uani 1 1 d . . .
C15 C 0.1874(3) 0.1092(4) 0.0292(4) 0.0628(13) Uani 1 1 d . . .
C16 C 0.2298(4) 0.2019(4) -0.0179(4) 0.0903(19) Uani 1 1 d . . .
H16A H 0.2157 0.2729 0.0079 0.108 Uiso 1 1 calc R . .
H16B H 0.2137 0.1998 -0.0994 0.108 Uiso 1 1 calc R . .
H16C H 0.2867 0.1914 0.0082 0.108 Uiso 1 1 calc R . .
C17 C 0.2081(3) 0.1195(3) 0.1578(4) 0.0755(16) Uani 1 1 d . . .
H17A H 0.1864 0.1878 0.1782 0.091 Uiso 1 1 calc R . .
H17B H 0.2653 0.1196 0.1877 0.091 Uiso 1 1 calc R . .
H17C H 0.1858 0.0574 0.1888 0.091 Uiso 1 1 calc R . .
C18 C 0.0976(4) 0.1271(5) -0.0151(5) 0.118(2) Uani 1 1 d . . .
H18A H 0.0837 0.1991 0.0086 0.141 Uiso 1 1 calc R . .
H18B H 0.0697 0.0702 0.0147 0.141 Uiso 1 1 calc R . .
H18C H 0.0827 0.1233 -0.0966 0.141 Uiso 1 1 calc R . .
C19 C 0.1141(4) -0.2642(6) -0.1698(5) 0.092(2) Uani 1 1 d . . .
C20 C 0.1414(19) -0.340(3) -0.231(2) 0.23(2) Uani 0.55 1 d P A 1
H20A H 0.1389 -0.3090 -0.3050 0.281 Uiso 0.55 1 calc PR A 1
H20B H 0.1089 -0.4055 -0.2398 0.281 Uiso 0.55 1 calc PR A 1
H20C H 0.1958 -0.3581 -0.1937 0.281 Uiso 0.55 1 calc PR A 1
C21 C 0.0677(10) -0.3004(13) -0.0997(13) 0.105(5) Uani 0.55 1 d P A 1
H21A H 0.0294 -0.2437 -0.0954 0.126 Uiso 0.55 1 calc PR A 1
H21B H 0.1015 -0.3148 -0.0251 0.126 Uiso 0.55 1 calc PR A 1
H21C H 0.0401 -0.3676 -0.1302 0.126 Uiso 0.55 1 calc PR A 1
C22 C 0.0581(13) -0.1885(17) -0.2656(13) 0.159(10) Uani 0.55 1 d P A 1
H22A H 0.0733 -0.1116 -0.2520 0.191 Uiso 0.55 1 calc PR A 1
H22B H 0.0033 -0.1976 -0.2638 0.191 Uiso 0.55 1 calc PR A 1
H22C H 0.0639 -0.2105 -0.3387 0.191 Uiso 0.55 1 calc PR A 1
C20B C 0.137(2) -0.312(3) -0.2761(17) 0.115(9) Uani 0.45 1 d P A 2
H20D H 0.1269 -0.2558 -0.3346 0.138 Uiso 0.45 1 calc PR A 2
H20E H 0.1043 -0.3762 -0.3032 0.138 Uiso 0.45 1 calc PR A 2
H20F H 0.1921 -0.3321 -0.2561 0.138 Uiso 0.45 1 calc PR A 2
C21B C 0.1292(16) -0.3869(17) -0.1018(15) 0.161(10) Uani 0.45 1 d P A 2
H21D H 0.1774 -0.3832 -0.0409 0.194 Uiso 0.45 1 calc PR A 2
H21E H 0.1344 -0.4447 -0.1540 0.194 Uiso 0.45 1 calc PR A 2
H21F H 0.0846 -0.4033 -0.0714 0.194 Uiso 0.45 1 calc PR A 2
C22B C 0.0309(15) -0.231(3) -0.182(3) 0.30(3) Uani 0.45 1 d P A 2
H22D H 0.0238 -0.1549 -0.2060 0.358 Uiso 0.45 1 calc PR A 2
H22E H 0.0182 -0.2398 -0.1106 0.358 Uiso 0.45 1 calc PR A 2
H22F H -0.0038 -0.2780 -0.2380 0.358 Uiso 0.45 1 calc PR A 2
O2 O 0.43304(17) 0.06787(18) 0.3083(2) 0.0440(7) Uani 1 1 d . . .
O3 O 0.4116(2) -0.1081(2) 0.3341(2) 0.0745(12) Uani 1 1 d . . .
C23 C 0.4097(3) -0.0103(3) 0.3614(3) 0.0456(10) Uani 1 1 d . . .
C24 C 0.3809(3) 0.0222(4) 0.4621(4) 0.0791(16) Uani 1 1 d . . .
H24A H 0.3623 -0.0430 0.4934 0.095 Uiso 1 1 calc R . .
H24B H 0.3378 0.0747 0.4392 0.095 Uiso 1 1 calc R . .
H24C H 0.4240 0.0557 0.5185 0.095 Uiso 1 1 calc R . .

loop_
_atom_site_aniso_label
_atom_site_aniso_U_11
_atom_site_aniso_U_22
_atom_site_aniso_U_33
_atom_site_aniso_U_23
_atom_site_aniso_U_13
_atom_site_aniso_U_12
Cu1 0.0505(3) 0.0343(2) 0.0356(2) -0.0013(2) 0.0143(2) 0.0023(3)
O1 0.049(2) 0.0362(14) 0.0512(15) -0.0046(12) 0.0089(15) 0.0101(13)
C1 0.049(3) 0.042(2) 0.0287(19) 0.0003(16) 0.0118(19) 0.001(2)
C2 0.051(3) 0.065(3) 0.040(2) -0.003(2) 0.007(2) 0.009(3)
C3 0.037(3) 0.106(4) 0.052(3) -0.016(3) 0.007(2) 0.007(3)
C4 0.047(4) 0.091(4) 0.045(3) -0.022(2) 0.009(2) -0.011(3)
C5 0.071(4) 0.053(3) 0.037(2) -0.0117(19) 0.016(2) -0.011(3)
C6 0.048(3) 0.045(2) 0.0278(19) -0.0040(16) 0.0099(19) -0.005(2)
C7 0.054(3) 0.0337(19) 0.034(2) -0.0009(16) 0.017(2) -0.001(2)
N1 0.055(3) 0.0328(16) 0.0349(17) 0.0005(14) 0.0178(17) 0.0048(17)
C8 0.060(4) 0.039(2) 0.055(3) -0.0028(19) 0.021(2) 0.006(2)
C9 0.044(3) 0.037(2) 0.064(3) 0.0102(19) 0.008(2) 0.0042(19)
C10 0.060(4) 0.037(2) 0.036(2) 0.0073(17) 0.014(2) 0.000(2)
C11 0.052(4) 0.065(3) 0.056(3) 0.004(2) 0.015(3) 0.006(2)
C12 0.049(4) 0.073(3) 0.057(3) -0.003(2) 0.012(3) -0.009(3)
C13 0.055(4) 0.061(3) 0.046(2) -0.012(2) 0.020(2) -0.015(3)
C14 0.065(4) 0.039(2) 0.040(2) -0.0061(18) 0.023(2) 0.000(2)
N2 0.052(2) 0.0330(16) 0.0373(16) 0.0047(14) 0.0171(15) 0.0030(16)
C15 0.047(4) 0.070(3) 0.068(3) -0.002(3) 0.010(3) 0.017(3)
C16 0.118(6) 0.066(3) 0.091(4) 0.018(3) 0.036(4) 0.033(3)
C17 0.093(5) 0.065(3) 0.076(3) -0.014(3) 0.037(3) 0.004(3)
C18 0.067(5) 0.134(5) 0.137(5) -0.039(4) 0.000(4) 0.040(4)
C19 0.074(5) 0.128(5) 0.077(4) -0.042(4) 0.022(4) -0.038(4)
C20 0.15(3) 0.29(4) 0.31(4) -0.27(4) 0.13(3) -0.15(3)
C21 0.075(12) 0.109(11) 0.133(12) -0.037(9) 0.029(10) -0.049(10)
C22 0.14(2) 0.176(15) 0.108(12) -0.025(12) -0.054(12) -0.071(15)
C20B 0.17(2) 0.124(15) 0.045(7) -0.037(9) 0.013(10) -0.022(14)
C21B 0.20(3) 0.143(16) 0.099(12) 0.002(12) -0.027(14) -0.131(17)
C22B 0.050(17) 0.39(6) 0.42(7) -0.32(6) -0.01(3) 0.01(3)
O2 0.057(2) 0.0369(14) 0.0430(15) 0.0008(12) 0.0222(14) -0.0016(13)
O3 0.136(4) 0.0344(16) 0.0628(19) -0.0018(14) 0.043(2) -0.0094(17)
C23 0.063(3) 0.039(2) 0.0371(19) 0.0024(19) 0.0159(19) -0.007(2)
C24 0.115(5) 0.080(3) 0.059(3) -0.004(2) 0.050(3) -0.011(3)

loop_
_atom_type_symbol
_atom_type_description
_atom_type_scat_dispersion_real
_atom_type_scat_dispersion_imag
_atom_type_scat_source
C C 0.0033 0.0016 'International Tables Vol C Tables 4.2.6.8 and 6.1.1.4'
H H 0.0000 0.0000 'International Tables Vol C Tables 4.2.6.8 and 6.1.1.4'
N N 0.0061 0.0033 'International Tables Vol C Tables 4.2.6.8 and 6.1.1.4'
O O 0.0106 0.0060 'International Tables Vol C Tables 4.2.6.8 and 6.1.1.4'
Cu Cu 0.3201 1.2651 'International Tables Vol C Tables 4.2.6.8 and 6.1.1.4'

loop_
_geom_angle_atom_site_label_1
_geom_angle_atom_site_label_2
_geom_angle_atom_site_label_3
_geom_angle
O1 Cu1 N1 92.85(13)
O1 Cu1 O2 90.09(11)
N1 Cu1 O2 159.92(11)
O1 Cu1 N2 151.54(11)
N1 Cu1 N2 94.89(14)
O2 Cu1 N2 91.90(12)
C1 O1 Cu1 126.5(2)
O1 C1 C2 120.0(3)
O1 C1 C6 121.5(4)
C2 C1 C6 118.6(4)
C3 C2 C1 118.3(4)
C3 C2 C15 121.0(4)
C1 C2 C15 120.8(4)
C2 C3 C4 125.3(5)
C2 C3 H3A 117.4
C4 C3 H3A 117.4
C5 C4 C3 115.9(4)
C5 C4 C19 121.5(5)
C3 C4 C19 122.5(5)
C4 C5 C6 122.8(4)
C4 C5 H5A 118.6
C6 C5 H5A 118.6
C5 C6 C7 117.8(4)
C5 C6 C1 119.0(4)
C7 C6 C1 123.1(4)
N1 C7 C6 127.0(4)
N1 C7 H7A 116.5
C6 C7 H7A 116.5
C7 N1 C8 117.9(3)
C7 N1 Cu1 121.8(3)
C8 N1 Cu1 119.8(3)
N1 C8 C9 111.4(3)
N1 C8 H8A 109.3
C9 C8 H8A 109.3
N1 C8 H8B 109.3
C9 C8 H8B 109.3
H8A C8 H8B 108.0
C10 C9 C8 113.2(3)
C10 C9 H9A 108.9
C8 C9 H9A 108.9
C10 C9 H9B 108.9
C8 C9 H9B 108.9
H9A C9 H9B 107.7
N2 C10 C11 120.3(4)
N2 C10 C9 117.5(4)
C11 C10 C9 122.2(4)
C12 C11 C10 120.6(4)
C12 C11 H11A 119.7
C10 C11 H11A 119.7
C13 C12 C11 118.4(5)
C13 C12 H12A 120.8
C11 C12 H12A 120.8
C14 C13 C12 119.1(4)
C14 C13 H13A 120.4
C12 C13 H13A 120.4
N2 C14 C13 122.9(4)
N2 C14 H14A 118.5
C13 C14 H14A 118.5
C10 N2 C14 118.7(4)
C10 N2 Cu1 122.7(3)
C14 N2 Cu1 118.6(3)
C18 C15 C17 107.4(4)
C18 C15 C16 108.2(4)
C17 C15 C16 108.9(4)
C18 C15 C2 112.6(4)
C17 C15 C2 110.1(4)
C16 C15 C2 109.7(4)
C15 C16 H16A 109.5
C15 C16 H16B 109.5
H16A C16 H16B 109.5
C15 C16 H16C 109.5
H16A C16 H16C 109.5
H16B C16 H16C 109.5
C15 C17 H17A 109.5
C15 C17 H17B 109.5
H17A C17 H17B 109.5
C15 C17 H17C 109.5
H17A C17 H17C 109.5
H17B C17 H17C 109.5
C15 C18 H18A 109.5
C15 C18 H18B 109.5
H18A C18 H18B 109.5
C15 C18 H18C 109.5
H18A C18 H18C 109.5
H18B C18 H18C 109.5
C20 C19 C21 118.8(14)
C20 C19 C22B 127.3(15)
C21 C19 C22B 55.5(18)
C20 C19 C20B 23(2)
C21 C19 C20B 135.3(14)
C22B C19 C20B 117.8(19)
C20 C19 C4 114.3(12)
C21 C19 C4 108.6(7)
C22B C19 C4 116.2(11)
C20B C19 C4 111.9(14)
C20 C19 C22 102.1(16)
C21 C19 C22 106.9(11)
C22B C19 C22 51.5(19)
C20B C19 C22 80.4(15)
C4 C19 C22 104.6(7)
C20 C19 C21B 69.7(14)
C21 C19 C21B 57.4(10)
C22B C19 C21B 108(2)
C20B C19 C21B 93.0(15)
C4 C19 C21B 106.7(7)
C22 C19 C21B 148.2(9)
C19 C20 H20A 109.5
C19 C20 H20B 109.5
H20A C20 H20B 109.5
C19 C20 H20C 109.4
H20A C20 H20C 109.5
H20B C20 H20C 109.5
C19 C21 H21A 109.5
C19 C21 H21B 109.5
H21A C21 H21B 109.5
C19 C21 H21C 109.5
H21A C21 H21C 109.5
H21B C21 H21C 109.5
C19 C22 H22A 109.5
C19 C22 H22B 109.5
H22A C22 H22B 109.5
C19 C22 H22C 109.5
H22A C22 H22C 109.5
H22B C22 H22C 109.5
C19 C20B H20D 109.3
C19 C20B H20E 109.5
H20D C20B H20E 109.5
C19 C20B H20F 109.6
H20D C20B H20F 109.5
H20E C20B H20F 109.5
C19 C21B H21D 109.5
C19 C21B H21E 109.5
H21D C21B H21E 109.5
C19 C21B H21F 109.5
H21D C21B H21F 109.5
H21E C21B H21F 109.5
C19 C22B H22D 109.5
C19 C22B H22E 109.5
H22D C22B H22E 109.5
C19 C22B H22F 109.5
H22D C22B H22F 109.5
H22E C22B H22F 109.5
C23 O2 Cu1 102.7(2)
O3 C23 O2 122.5(3)
O3 C23 C24 120.9(3)
O2 C23 C24 116.6(3)
C23 C24 H24A 109.5
C23 C24 H24B 109.5
H24A C24 H24B 109.5
C23 C24 H24C 109.5
H24A C24 H24C 109.5
H24B C24 H24C 109.5

loop_
_geom_bond_atom_site_label_1
_geom_bond_atom_site_label_2
_geom_bond_distance
Cu1 O1 1.880(3)
Cu1 N1 1.938(3)
Cu1 O2 1.960(2)
Cu1 N2 1.989(3)
O1 C1 1.300(4)
C1 C2 1.403(6)
C1 C6 1.423(5)
C2 C3 1.374(6)
C2 C15 1.539(6)
C3 C4 1.385(6)
C3 H3A 0.9300
C4 C5 1.365(6)
C4 C19 1.534(7)
C5 C6 1.408(5)
C5 H5A 0.9300
C6 C7 1.419(6)
C7 N1 1.280(5)
C7 H7A 0.9300
N1 C8 1.472(5)
C8 C9 1.509(5)
C8 H8A 0.9700
C8 H8B 0.9700
C9 C10 1.480(5)
C9 H9A 0.9700
C9 H9B 0.9700
C10 N2 1.332(5)
C10 C11 1.385(6)
C11 C12 1.373(6)
C11 H11A 0.9300
C12 C13 1.368(6)
C12 H12A 0.9300
C13 C14 1.356(6)
C13 H13A 0.9300
C14 N2 1.350(4)
C14 H14A 0.9300
C15 C18 1.520(7)
C15 C17 1.519(6)
C15 C16 1.523(7)
C16 H16A 0.9600
C16 H16B 0.9600
C16 H16C 0.9600
C17 H17A 0.9600
C17 H17B 0.9600
C17 H17C 0.9600
C18 H18A 0.9600
C18 H18B 0.9600
C18 H18C 0.9600
C19 C20 1.34(3)
C19 C21 1.386(15)
C19 C22B 1.46(3)
C19 C20B 1.55(3)
C19 C22 1.59(2)
C19 C21B 1.675(19)
C20 H20A 0.9600
C20 H20B 0.9600
C20 H20C 0.9600
C21 H21A 0.9600
C21 H21B 0.9600
C21 H21C 0.9600
C22 H22A 0.9600
C22 H22B 0.9600
C22 H22C 0.9600
C20B H20D 0.9600
C20B H20E 0.9600
C20B H20F 0.9600
C21B H21D 0.9600
C21B H21E 0.9600
C21B H21F 0.9600
C22B H22D 0.9600
C22B H22E 0.9600
C22B H22F 0.9600
O2 C23 1.263(4)
O3 C23 1.220(4)
C23 C24 1.493(5)
C24 H24A 0.9600
C24 H24B 0.9600
C24 H24C 0.9600

loop_
_geom_torsion_atom_site_label_1
_geom_torsion_atom_site_label_2
_geom_torsion_atom_site_label_3
_geom_torsion_atom_site_label_4
_geom_torsion
N1 Cu1 O1 C1 28.7(3)
O2 Cu1 O1 C1 -131.4(3)
N2 Cu1 O1 C1 134.4(3)
Cu1 O1 C1 C2 161.2(3)
Cu1 O1 C1 C6 -18.7(5)
O1 C1 C2 C3 -177.0(3)
C6 C1 C2 C3 3.0(5)
O1 C1 C2 C15 3.1(5)
C6 C1 C2 C15 -176.9(3)
C1 C2 C3 C4 -0.3(7)
C15 C2 C3 C4 179.5(4)
C2 C3 C4 C5 -2.7(7)
C2 C3 C4 C19 178.7(5)
C3 C4 C5 C6 3.1(6)
C19 C4 C5 C6 -178.3(4)
C4 C5 C6 C7 -178.4(4)
C4 C5 C6 C1 -0.6(6)
O1 C1 C6 C5 177.4(3)
C2 C1 C6 C5 -2.5(5)
O1 C1 C6 C7 -4.9(5)
C2 C1 C6 C7 175.1(3)
C5 C6 C7 N1 -173.5(3)
C1 C6 C7 N1 8.8(6)
C6 C7 N1 C8 -178.0(3)
C6 C7 N1 Cu1 10.3(5)
O1 Cu1 N1 C7 -23.6(3)
O2 Cu1 N1 C7 74.5(5)
N2 Cu1 N1 C7 -176.2(3)
O1 Cu1 N1 C8 164.9(3)
O2 Cu1 N1 C8 -97.1(5)
N2 Cu1 N1 C8 12.3(3)
C7 N1 C8 C9 -140.5(3)
Cu1 N1 C8 C9 31.3(4)
N1 C8 C9 C10 -72.8(5)
C8 C9 C10 N2 54.8(5)
C8 C9 C10 C11 -125.4(4)
N2 C10 C11 C12 -0.6(6)
C9 C10 C11 C12 179.6(4)
C10 C11 C12 C13 -0.1(6)
C11 C12 C13 C14 0.2(6)
C12 C13 C14 N2 0.3(6)
C11 C10 N2 C14 1.1(5)
C9 C10 N2 C14 -179.1(3)
C11 C10 N2 Cu1 -177.9(3)
C9 C10 N2 Cu1 1.9(4)
C13 C14 N2 C10 -1.0(5)
C13 C14 N2 Cu1 178.1(3)
O1 Cu1 N2 C10 -136.6(3)
N1 Cu1 N2 C10 -31.3(3)
O2 Cu1 N2 C10 129.7(3)
O1 Cu1 N2 C14 44.5(4)
N1 Cu1 N2 C14 149.7(3)
O2 Cu1 N2 C14 -49.2(3)
C3 C2 C15 C18 -0.9(6)
C1 C2 C15 C18 179.0(4)
C3 C2 C15 C17 118.9(5)
C1 C2 C15 C17 -61.3(6)
C3 C2 C15 C16 -121.4(5)
C1 C2 C15 C16 58.5(5)
C5 C4 C19 C20 -21.8(18)
C3 C4 C19 C20 156.7(17)
C5 C4 C19 C21 113.5(10)
C3 C4 C19 C21 -68.0(12)
C5 C4 C19 C22B 173(2)
C3 C4 C19 C22B -8(3)
C5 C4 C19 C20B -47.2(15)
C3 C4 C19 C20B 131.2(14)
C5 C4 C19 C22 -132.6(10)
C3 C4 C19 C22 45.9(11)
C5 C4 C19 C21B 53.0(13)
C3 C4 C19 C21B -128.5(13)
O1 Cu1 O2 C23 94.9(3)
N1 Cu1 O2 C23 -3.7(5)
N2 Cu1 O2 C23 -113.5(3)
Cu1 O2 C23 O3 8.1(5)
Cu1 O2 C23 C24 -173.2(3)
